data_1543520
loop_
_publ_author_name
'Freitag, Kerstin'
'Molon, Mariusz'
'Jerabek, Paul'
'Dilchert, Katharina'
'R\"osler, Christoph'
'Seidel, R\"udiger W.'
'Gemel, Christian'
'Frenking, Gernot'
'Fischer, Roland A.'

_publ_section_title
;
 Zn&#x22EF;Zn interactions at nickel and palladium centers
;
_journal_issue 10
_journal_name_full 'Chem. Sci.'
_journal_page_first 6413
_journal_paper_doi 10.1039/C6SC02106A
_journal_volume 7
_journal_year 2016
_chemical_formula_moiety 'C50 H78 N2 Pd Zn4, C7 H8'
_chemical_formula_sum 'C57 H86 N2 Pd Zn4'
_chemical_formula_weight 1167.15
_chemical_name_systematic
;
 ?
;
_chemical_properties_physical Air-sensitive,Moisture-sensitive,Oxygen-sensitive
_space_group_crystal_system orthorhombic
_space_group_IT_number 61
_space_group_name_Hall '-P 2ac 2ab'
_space_group_name_H-M_alt 'P b c a'
_symmetry_space_group_name_Hall '-P 2ac 2ab'
_symmetry_space_group_name_H-M 'P b c a'
_atom_sites_solution_hydrogens mixed
_atom_sites_solution_primary direct
_atom_sites_solution_secondary difmap
_audit_creation_method SHELXL-2014
_audit_update_record
;
2016-05-04 deposited with the CCDC.
2016-06-23 downloaded from the CCDC.
;
_cell_angle_alpha 90
_cell_angle_beta 90
_cell_angle_gamma 90
_cell_formula_units_Z 16
_cell_length_a 25.6662(6)
_cell_length_b 25.5792(6)
_cell_length_c 35.0042(8)
_cell_measurement_reflns_used 26062
_cell_measurement_temperature 100(2)
_cell_measurement_theta_max 28.4940
_cell_measurement_theta_min 2.9540
_cell_volume 22981.0(9)
_computing_cell_refinement
;
CrysAlisPro, Agilent Technologies,
Version 1.171.37.33 (release 27-03-2014 CrysAlis171 .NET)
(compiled Mar 27 2014,17:12:48)
;
_computing_data_collection
;
CrysAlisPro, Agilent Technologies,
Version 1.171.37.33 (release 27-03-2014 CrysAlis171 .NET)
(compiled Mar 27 2014,17:12:48)
;
_computing_data_reduction
;
CrysAlisPro, Agilent Technologies,
Version 1.171.37.33 (release 27-03-2014 CrysAlis171 .NET)
(compiled Mar 27 2014,17:12:48)
;
_computing_publication_material 'enCIFer (Allen et al., 2004)'
_computing_structure_refinement 'SHELXL-2014 (Sheldrick, 2014)'
_computing_structure_solution 'SHELXS-97 (Sheldrick, 2008)'
_diffrn_ambient_temperature 100(2)
_diffrn_detector_area_resol_mean 8.4171
_diffrn_measured_fraction_theta_full 0.998
_diffrn_measured_fraction_theta_max 0.939
_diffrn_measurement_device_type 'Xcalibur2, Oxford Diffraction'
_diffrn_measurement_method '\w scans'
_diffrn_radiation_monochromator graphite
_diffrn_radiation_type MoK\a
_diffrn_radiation_wavelength 0.71073
_diffrn_reflns_av_R_equivalents 0.1063
_diffrn_reflns_av_unetI/netI 0.0797
_diffrn_reflns_Laue_measured_fraction_full 0.998
_diffrn_reflns_Laue_measured_fraction_max 0.939
_diffrn_reflns_limit_h_max 33
_diffrn_reflns_limit_h_min -34
_diffrn_reflns_limit_k_max 33
_diffrn_reflns_limit_k_min -32
_diffrn_reflns_limit_l_max 46
_diffrn_reflns_limit_l_min -43
_diffrn_reflns_number 208231
_diffrn_reflns_point_group_measured_fraction_full 0.998
_diffrn_reflns_point_group_measured_fraction_max 0.939
_diffrn_reflns_theta_full 25.242
_diffrn_reflns_theta_max 28.882
_diffrn_reflns_theta_min 2.864
_diffrn_source 'Enhance (Mo) X-ray Source'
_exptl_absorpt_coefficient_mu 1.988
_exptl_absorpt_correction_T_max 1.00000
_exptl_absorpt_correction_T_min 0.82154
_exptl_absorpt_correction_type multi-scan
_exptl_absorpt_process_details
;
CrysAlisPro, Agilent Technologies,
Version 1.171.37.33 (release 27-03-2014 CrysAlis171 .NET)
(compiled Mar 27 2014,17:12:48)
Empirical absorption correction using spherical harmonics,
 implemented in SCALE3 ABSPACK scaling algorithm.
;
_exptl_crystal_colour brown
_exptl_crystal_density_diffrn 1.349
_exptl_crystal_description block
_exptl_crystal_F_000 9728
_exptl_crystal_size_max 0.260
_exptl_crystal_size_mid 0.240
_exptl_crystal_size_min 0.230
_refine_diff_density_max 2.340
_refine_diff_density_min -1.122
_refine_diff_density_rms 0.167
_refine_ls_extinction_method none
_refine_ls_goodness_of_fit_ref 1.086
_refine_ls_hydrogen_treatment constr
_refine_ls_matrix_type full
_refine_ls_number_parameters 1193
_refine_ls_number_reflns 28690
_refine_ls_number_restraints 185
_refine_ls_restrained_S_all 1.084
_refine_ls_R_factor_all 0.1270
_refine_ls_R_factor_gt 0.0585
_refine_ls_shift/su_max 0.001
_refine_ls_shift/su_mean 0.000
_refine_ls_structure_factor_coef Fsqd
_refine_ls_weighting_details 'w=1/[\s^2^(Fo^2^)+(0.0704P)^2^+90.2320P] where P=(Fo^2^+2Fc^2^)/3'
_refine_ls_weighting_scheme calc
_refine_ls_wR_factor_gt 0.1308
_refine_ls_wR_factor_ref 0.1725
_reflns_Friedel_coverage 0.000
_reflns_number_gt 18902
_reflns_number_total 28690
_reflns_threshold_expression 'I > 2\s(I)'
_cod_data_source_file c6sc02106a2.cif
_cod_data_source_block om930
_cod_depositor_comments 'Adding full bibliography for 1543516--1543520.cif.'
_cod_database_code 1543520
_shelx_space_group_comment
;
The symmetry employed for this shelxl refinement is uniquely defined
by the following loop, which should always be used as a source of
symmetry information in preference to the above space-group names.
They are only intended as comments.
;
_shelx_estimated_absorpt_t_min 0.626
_shelx_estimated_absorpt_t_max 0.658
_shelxl_version_number 2014-3

loop_
_space_group_symop_operation_xyz
'x, y, z'
'-x+1/2, -y, z+1/2'
'-x, y+1/2, -z+1/2'
'x+1/2, -y+1/2, -z'
'-x, -y, -z'
'x-1/2, y, -z-1/2'
'x, -y-1/2, z-1/2'
'-x-1/2, y-1/2, z'

loop_
_atom_site_label
_atom_site_type_symbol
_atom_site_fract_x
_atom_site_fract_y
_atom_site_fract_z
_atom_site_U_iso_or_equiv
_atom_site_adp_type
_atom_site_occupancy
_atom_site_site_symmetry_order
_atom_site_calc_flag
_atom_site_refinement_flags_posn
_atom_site_refinement_flags_adp
_atom_site_refinement_flags_occupancy
_atom_site_disorder_assembly
_atom_site_disorder_group
Zn1 Zn 0.24102(3) 0.27334(3) 0.07462(2) 0.02319(18) Uani 1 1 d . . . . .
Zn2 Zn 0.16384(3) 0.26915(3) 0.02683(2) 0.02395(18) Uani 1 1 d . . . . .
Zn3 Zn 0.23662(3) 0.34000(3) -0.02091(2) 0.02432(18) Uani 1 1 d . . . . .
Zn4 Zn 0.23240(3) 0.25613(3) -0.06322(2) 0.02709(19) Uani 1 1 d . . . . .
Zn5 Zn 0.03047(3) 0.53582(3) 0.17951(2) 0.02466(18) Uani 1 1 d . . . . .
Zn6 Zn 0.10453(3) 0.52962(3) 0.22857(2) 0.02530(18) Uani 1 1 d . . . . .
Zn7 Zn 0.02905(3) 0.60047(3) 0.27179(2) 0.02441(18) Uani 1 1 d . . . . .
Zn8 Zn 0.02208(3) 0.52050(3) 0.31758(2) 0.02598(18) Uani 1 1 d . . . . .
Pd1 Pd 0.25252(2) 0.25328(2) 0.00568(2) 0.01662(10) Uani 1 1 d . . . . .
Pd2 Pd 0.01483(2) 0.51192(2) 0.24720(2) 0.01798(11) Uani 1 1 d . . . . .
N1 N 0.3745(2) 0.2694(3) 0.00543(19) 0.0356(16) Uani 1 1 d . . . . .
N2 N 0.2413(3) 0.1298(3) 0.0110(2) 0.0346(15) Uani 1 1 d . . . . .
N3 N -0.1075(2) 0.5203(3) 0.23674(18) 0.0310(14) Uani 1 1 d . . . . .
N4 N 0.0327(2) 0.3887(2) 0.24511(17) 0.0267(13) Uani 1 1 d . . . . .
C1 C 0.2242(3) 0.2772(3) 0.13881(19) 0.0275(16) Uani 1 1 d . . . . .
C2 C 0.2375(3) 0.2245(3) 0.13085(18) 0.0275(16) Uani 1 1 d . . . . .
C3 C 0.2906(3) 0.2236(3) 0.11911(19) 0.0238(15) Uani 1 1 d . . . . .
C4 C 0.3097(3) 0.2757(3) 0.11987(18) 0.0250(15) Uani 1 1 d . . . . .
C5 C 0.2675(3) 0.3090(3) 0.13149(18) 0.0236(15) Uani 1 1 d . . . . .
C6 C 0.1749(3) 0.2957(3) 0.1571(2) 0.0347(18) Uani 1 1 d . . . . .
H6A H 0.1495 0.2681 0.1565 0.052 Uiso 1 1 d R U . . .
H6B H 0.1618 0.3255 0.1435 0.052 Uiso 1 1 d R U . . .
H6C H 0.1817 0.3052 0.1832 0.052 Uiso 1 1 d R U . . .
C7 C 0.2033(3) 0.1775(3) 0.1361(2) 0.0323(18) Uani 1 1 d . . . . .
H7A H 0.2200 0.1474 0.1252 0.048 Uiso 1 1 d R U . . .
H7B H 0.1705 0.1833 0.1236 0.048 Uiso 1 1 d R U . . .
H7C H 0.1976 0.1716 0.1629 0.048 Uiso 1 1 d R U . . .
C8 C 0.3215(3) 0.1766(3) 0.1081(2) 0.0365(19) Uani 1 1 d . . . . .
H8A H 0.2996 0.1462 0.1089 0.055 Uiso 1 1 d R U . . .
H8B H 0.3500 0.1722 0.1257 0.055 Uiso 1 1 d R U . . .
H8C H 0.3349 0.1811 0.0827 0.055 Uiso 1 1 d R U . . .
C9 C 0.3646(3) 0.2918(4) 0.1121(2) 0.0347(18) Uani 1 1 d . . . . .
H9A H 0.3675 0.3291 0.1139 0.052 Uiso 1 1 d R U . . .
H9B H 0.3744 0.2807 0.0868 0.052 Uiso 1 1 d R U . . .
H9C H 0.3873 0.2757 0.1305 0.052 Uiso 1 1 d R U . . .
C10 C 0.2723(3) 0.3664(3) 0.1414(2) 0.0316(17) Uani 1 1 d . . . . .
H10A H 0.3035 0.3803 0.1302 0.047 Uiso 1 1 d R U . . .
H10B H 0.2737 0.3705 0.1686 0.047 Uiso 1 1 d R U . . .
H10C H 0.2426 0.3850 0.1315 0.047 Uiso 1 1 d R U . . .
C11 C 0.0904(3) 0.2709(3) -0.0129(2) 0.0254(15) Uani 1 1 d . . . . .
C12 C 0.0979(3) 0.2172(3) -0.0051(2) 0.0274(16) Uani 1 1 d . . . . .
C13 C 0.0936(3) 0.2094(3) 0.0354(2) 0.0308(17) Uani 1 1 d . . . . .
C14 C 0.0829(3) 0.2584(3) 0.0521(2) 0.0312(18) Uani 1 1 d . . . . .
C15 C 0.0810(3) 0.2969(3) 0.0227(2) 0.0272(16) Uani 1 1 d . . . . .
C16 C 0.0908(3) 0.2945(4) -0.0515(2) 0.038(2) Uani 1 1 d . . . . .
H16A H 0.0844 0.3314 -0.0495 0.057 Uiso 1 1 d R U . . .
H16B H 0.0641 0.2787 -0.0668 0.057 Uiso 1 1 d R U . . .
H16C H 0.1241 0.2887 -0.0632 0.057 Uiso 1 1 d R U . . .
C17 C 0.1098(3) 0.1758(3) -0.0341(2) 0.0375(19) Uani 1 1 d . . . . .
H17A H 0.1147 0.1430 -0.0214 0.056 Uiso 1 1 d R U . . .
H17B H 0.1409 0.1850 -0.0477 0.056 Uiso 1 1 d R U . . .
H17C H 0.0813 0.1731 -0.0517 0.056 Uiso 1 1 d R U . . .
C18 C 0.0976(4) 0.1572(3) 0.0554(3) 0.045(2) Uani 1 1 d . . . . .
H18A H 0.1075 0.1309 0.0373 0.068 Uiso 1 1 d R U . . .
H18B H 0.0645 0.1484 0.0664 0.068 Uiso 1 1 d R U . . .
H18C H 0.1234 0.1593 0.0752 0.068 Uiso 1 1 d R U . . .
C19 C 0.0695(3) 0.2690(4) 0.0932(2) 0.041(2) Uani 1 1 d . . . . .
H19A H 0.0756 0.3053 0.0988 0.061 Uiso 1 1 d R U . . .
H19B H 0.0909 0.2477 0.1094 0.061 Uiso 1 1 d R U . . .
H19C H 0.0335 0.2609 0.0975 0.061 Uiso 1 1 d R U . . .
C20 C 0.0629(3) 0.3526(3) 0.0280(3) 0.043(2) Uani 1 1 d . . . . .
H20A H 0.0684 0.3718 0.0048 0.065 Uiso 1 1 d R U . . .
H20B H 0.0824 0.3686 0.0483 0.065 Uiso 1 1 d R U . . .
H20C H 0.0265 0.3528 0.0343 0.065 Uiso 1 1 d R U . . .
C21 C 0.2937(3) 0.4116(3) -0.0256(2) 0.0287(17) Uani 1 1 d . . . . .
C22 C 0.2791(3) 0.4086(3) 0.0127(2) 0.0262(16) Uani 1 1 d . . . . .
C23 C 0.2247(3) 0.4161(3) 0.01456(19) 0.0236(15) Uani 1 1 d . . . . .
C24 C 0.2053(3) 0.4229(3) -0.0229(2) 0.0283(17) Uani 1 1 d . . . . .
C25 C 0.2487(3) 0.4209(3) -0.0482(2) 0.0319(18) Uani 1 1 d . . . . .
C26 C 0.3493(3) 0.4085(4) -0.0397(3) 0.042(2) Uani 1 1 d . . . . .
H26A H 0.3495 0.4060 -0.0671 0.062 Uiso 1 1 d R U . . .
H26B H 0.3659 0.3781 -0.0291 0.062 Uiso 1 1 d R U . . .
H26C H 0.3679 0.4393 -0.0320 0.062 Uiso 1 1 d R U . . .
C27 C 0.3140(3) 0.3996(3) 0.0467(2) 0.0335(18) Uani 1 1 d . . . . .
H27A H 0.2938 0.4016 0.0697 0.050 Uiso 1 1 d R U . . .
H27B H 0.3407 0.4258 0.0472 0.050 Uiso 1 1 d R U . . .
H27C H 0.3297 0.3656 0.0448 0.050 Uiso 1 1 d R U . . .
C28 C 0.1928(3) 0.4171(3) 0.0507(2) 0.0324(18) Uani 1 1 d . . . . .
H28A H 0.1578 0.4275 0.0448 0.049 Uiso 1 1 d R U . . .
H28B H 0.2079 0.4414 0.0684 0.049 Uiso 1 1 d R U . . .
H28C H 0.1925 0.3828 0.0619 0.049 Uiso 1 1 d R U . . .
C29 C 0.1515(3) 0.4387(3) -0.0351(2) 0.038(2) Uani 1 1 d . . . . .
H29A H 0.1487 0.4363 -0.0624 0.058 Uiso 1 1 d R U . . .
H29B H 0.1450 0.4741 -0.0272 0.058 Uiso 1 1 d R U . . .
H29C H 0.1264 0.4160 -0.0234 0.058 Uiso 1 1 d R U . . .
C30 C 0.2484(4) 0.4367(4) -0.0895(2) 0.047(2) Uani 1 1 d . . . . .
H30A H 0.2142 0.4316 -0.1000 0.071 Uiso 1 1 d R U . . .
H30B H 0.2730 0.4157 -0.1034 0.071 Uiso 1 1 d R U . . .
H30C H 0.2578 0.4729 -0.0916 0.071 Uiso 1 1 d R U . . .
C31 C 0.2828(4) 0.2637(4) -0.1176(2) 0.046(2) Uani 1 1 d . . . . .
C32 C 0.2312(4) 0.2741(3) -0.12739(19) 0.0354(19) Uani 1 1 d . . . . .
C33 C 0.2013(3) 0.2285(4) -0.1218(2) 0.038(2) Uani 1 1 d . . . . .
C34 C 0.2343(4) 0.1890(3) -0.10929(19) 0.038(2) Uani 1 1 d . . . . .
C35 C 0.2857(4) 0.2111(4) -0.1062(2) 0.041(2) Uani 1 1 d . . . . .
C36 C 0.3280(4) 0.3012(5) -0.1182(3) 0.063(3) Uani 1 1 d . . . . .
H36A H 0.3599 0.2821 -0.1150 0.094 Uiso 1 1 d R U . . .
H36B H 0.3243 0.3259 -0.0977 0.094 Uiso 1 1 d R U . . .
H36C H 0.3287 0.3194 -0.1421 0.094 Uiso 1 1 d R U . . .
C37 C 0.2099(5) 0.3247(4) -0.1443(3) 0.066(3) Uani 1 1 d . . . . .
H37A H 0.1729 0.3217 -0.1477 0.098 Uiso 1 1 d R U . . .
H37B H 0.2261 0.3311 -0.1686 0.098 Uiso 1 1 d R U . . .
H37C H 0.2173 0.3532 -0.1273 0.098 Uiso 1 1 d R U . . .
C38 C 0.1466(4) 0.2209(5) -0.1346(2) 0.063(3) Uani 1 1 d . . . . .
H38A H 0.1297 0.2542 -0.1369 0.094 Uiso 1 1 d R U . . .
H38B H 0.1283 0.1999 -0.1163 0.094 Uiso 1 1 d R U . . .
H38C H 0.1464 0.2036 -0.1590 0.094 Uiso 1 1 d R U . . .
C39 C 0.2209(6) 0.1330(4) -0.1037(3) 0.074(4) Uani 1 1 d . . . . .
H39A H 0.2505 0.1148 -0.0934 0.111 Uiso 1 1 d R U . . .
H39B H 0.2114 0.1178 -0.1277 0.111 Uiso 1 1 d R U . . .
H39C H 0.1922 0.1303 -0.0862 0.111 Uiso 1 1 d R U . . .
C40 C 0.3335(4) 0.1827(5) -0.0936(3) 0.076(4) Uani 1 1 d . . . . .
H40A H 0.3248 0.1471 -0.0877 0.113 Uiso 1 1 d R U . . .
H40B H 0.3475 0.1994 -0.0712 0.113 Uiso 1 1 d R U . . .
H40C H 0.3589 0.1834 -0.1137 0.113 Uiso 1 1 d R U . . .
C41 C 0.2432(3) 0.1744(3) 0.0076(2) 0.0284(17) Uani 1 1 d . . . . .
C42 C 0.2450(4) 0.0732(3) 0.0154(3) 0.041(2) Uani 1 1 d . . . . .
C43 C 0.2329(5) 0.0591(4) 0.0568(3) 0.061(3) Uani 1 1 d . . . . .
H43A H 0.2354 0.0220 0.0600 0.091 Uiso 1 1 d R U . . .
H43B H 0.1983 0.0705 0.0630 0.091 Uiso 1 1 d R U . . .
H43C H 0.2575 0.0761 0.0733 0.091 Uiso 1 1 d R U . . .
C44 C 0.3011(5) 0.0599(4) 0.0068(4) 0.079(4) Uani 1 1 d . . . . .
H44A H 0.3074 0.0239 0.0130 0.118 Uiso 1 1 d R U . . .
H44B H 0.3235 0.0817 0.0219 0.118 Uiso 1 1 d R U . . .
H44C H 0.3080 0.0657 -0.0198 0.118 Uiso 1 1 d R U . . .
C45 C 0.2070(6) 0.0487(4) -0.0112(4) 0.083(4) Uani 1 1 d . . . . .
H45A H 0.2096 0.0113 -0.0095 0.125 Uiso 1 1 d R U . . .
H45B H 0.2145 0.0595 -0.0369 0.125 Uiso 1 1 d R U . . .
H45C H 0.1724 0.0594 -0.0045 0.125 Uiso 1 1 d R U . . .
C46 C 0.3301(3) 0.2662(3) 0.0072(2) 0.0261(15) Uani 1 1 d . . . . .
C47 C 0.4318(3) 0.2671(4) 0.0032(2) 0.042(2) Uani 1 1 d . . . . .
C48 C 0.4547(4) 0.3139(5) 0.0229(3) 0.065(3) Uani 1 1 d . . . . .
H48A H 0.4921 0.3118 0.0222 0.097 Uiso 1 1 d R U . . .
H48B H 0.4433 0.3146 0.0490 0.097 Uiso 1 1 d R U . . .
H48C H 0.4435 0.3451 0.0102 0.097 Uiso 1 1 d R U . . .
C49 C 0.4478(4) 0.2170(5) 0.0220(4) 0.077(4) Uani 1 1 d . . . . .
H49A H 0.4851 0.2144 0.0221 0.116 Uiso 1 1 d R U . . .
H49B H 0.4333 0.1881 0.0081 0.116 Uiso 1 1 d R U . . .
H49C H 0.4351 0.2164 0.0478 0.116 Uiso 1 1 d R U . . .
C50 C 0.4461(4) 0.2687(6) -0.0391(3) 0.076(4) Uani 1 1 d . . . . .
H50A H 0.4832 0.2718 -0.0418 0.114 Uiso 1 1 d R U . . .
H50B H 0.4296 0.2982 -0.0510 0.114 Uiso 1 1 d R U . . .
H50C H 0.4346 0.2371 -0.0513 0.114 Uiso 1 1 d R U . . .
C51 C -0.0342(3) 0.5410(3) 0.13269(18) 0.0264(16) Uani 1 1 d . . . . .
C52 C 0.0095(3) 0.5698(3) 0.1211(2) 0.0315(17) Uani 1 1 d . . . . .
C53 C 0.0513(3) 0.5340(3) 0.1157(2) 0.0319(18) Uani 1 1 d . . . . .
C54 C 0.0335(3) 0.4829(3) 0.12488(19) 0.0297(17) Uani 1 1 d . . . . .
C55 C -0.0197(3) 0.4871(3) 0.1359(2) 0.0324(17) Uani 1 1 d . . . . .
C56 C -0.0884(3) 0.5627(4) 0.1382(2) 0.039(2) Uani 1 1 d . . . . .
H56A H -0.1116 0.5349 0.1454 0.058 Uiso 1 1 d R U . . .
H56B H -0.1002 0.5782 0.1148 0.058 Uiso 1 1 d R U . . .
H56C H -0.0879 0.5887 0.1580 0.058 Uiso 1 1 d R U . . .
C57 C 0.0109(3) 0.6264(3) 0.1095(2) 0.0381(19) Uani 1 1 d . . . . .
H57A H 0.0463 0.6383 0.1086 0.057 Uiso 1 1 d R U . . .
H57B H -0.0082 0.6468 0.1277 0.057 Uiso 1 1 d R U . . .
H57C H -0.0047 0.6302 0.0847 0.057 Uiso 1 1 d R U . . .
C58 C 0.1021(3) 0.5462(4) 0.0966(2) 0.042(2) Uani 1 1 d . . . . .
H58A H 0.1255 0.5172 0.0997 0.063 Uiso 1 1 d R U . . .
H58B H 0.1171 0.5768 0.1081 0.063 Uiso 1 1 d R U . . .
H58C H 0.0963 0.5524 0.0699 0.063 Uiso 1 1 d R U . . .
C59 C 0.0638(4) 0.4329(3) 0.1231(2) 0.044(2) Uani 1 1 d . . . . .
H59A H 0.0980 0.4397 0.1131 0.066 Uiso 1 1 d R U . . .
H59B H 0.0461 0.4085 0.1068 0.066 Uiso 1 1 d R U . . .
H59C H 0.0668 0.4184 0.1483 0.066 Uiso 1 1 d R U . . .
C60 C -0.0545(4) 0.4428(4) 0.1478(2) 0.044(2) Uani 1 1 d . . . . .
H60A H -0.0893 0.4557 0.1516 0.065 Uiso 1 1 d R U . . .
H60B H -0.0418 0.4278 0.1711 0.065 Uiso 1 1 d R U . . .
H60C H -0.0548 0.4166 0.1281 0.065 Uiso 1 1 d R U . . .
C61 C 0.1713(3) 0.4877(3) 0.2654(2) 0.0270(16) Uani 1 1 d . . . . .
C62 C 0.1763(3) 0.4718(3) 0.2267(2) 0.0269(16) Uani 1 1 d . . . . .
C63 C 0.1862(3) 0.5161(3) 0.2041(2) 0.0305(17) Uani 1 1 d . . . . .
C64 C 0.1862(3) 0.5607(3) 0.2282(2) 0.0279(16) Uani 1 1 d . . . . .
C65 C 0.1776(3) 0.5424(3) 0.2670(2) 0.0252(16) Uani 1 1 d . . . . .
C66 C 0.1608(3) 0.4529(4) 0.2987(3) 0.044(2) Uani 1 1 d . . . . .
H66A H 0.1631 0.4171 0.2907 0.065 Uiso 1 1 d R U . . .
H66B H 0.1266 0.4598 0.3084 0.065 Uiso 1 1 d R U . . .
H66C H 0.1861 0.4594 0.3183 0.065 Uiso 1 1 d R U . . .
C67 C 0.1750(3) 0.4160(3) 0.2132(3) 0.047(2) Uani 1 1 d . . . . .
H67A H 0.1651 0.3936 0.2340 0.071 Uiso 1 1 d R U . . .
H67B H 0.2089 0.4062 0.2041 0.071 Uiso 1 1 d R U . . .
H67C H 0.1501 0.4127 0.1928 0.071 Uiso 1 1 d R U . . .
C68 C 0.2016(3) 0.5165(5) 0.1625(2) 0.052(3) Uani 1 1 d . . . . .
H68A H 0.2005 0.5517 0.1530 0.077 Uiso 1 1 d R U . . .
H68B H 0.1779 0.4951 0.1482 0.077 Uiso 1 1 d R U . . .
H68C H 0.2363 0.5030 0.1599 0.077 Uiso 1 1 d R U . . .
C69 C 0.2012(3) 0.6149(3) 0.2157(3) 0.038(2) Uani 1 1 d . . . . .
H69A H 0.1977 0.6385 0.2368 0.058 Uiso 1 1 d R U . . .
H69B H 0.1788 0.6259 0.1953 0.058 Uiso 1 1 d R U . . .
H69C H 0.2367 0.6148 0.2070 0.058 Uiso 1 1 d R U . . .
C70 C 0.1766(3) 0.5749(3) 0.3021(2) 0.0369(19) Uani 1 1 d . . . . .
H70A H 0.1855 0.6103 0.2958 0.055 Uiso 1 1 d R U . . .
H70B H 0.2014 0.5614 0.3202 0.055 Uiso 1 1 d R U . . .
H70C H 0.1424 0.5739 0.3131 0.055 Uiso 1 1 d R U . . .
C71 C -0.0289(3) 0.6718(3) 0.2807(2) 0.0265(16) Uani 1 1 d . . . . .
C72 C -0.0171(3) 0.6697(3) 0.2408(2) 0.0256(15) Uani 1 1 d . . . . .
C73 C 0.0370(3) 0.6777(3) 0.2363(2) 0.0238(15) Uani 1 1 d . . . . .
C74 C 0.0591(3) 0.6840(3) 0.2736(2) 0.0247(15) Uani 1 1 d . . . . .
C75 C 0.0181(3) 0.6808(3) 0.3008(2) 0.0228(14) Uani 1 1 d . . . . .
C76 C -0.0825(3) 0.6674(3) 0.2978(2) 0.0369(19) Uani 1 1 d . . . . .
H76A H -0.1070 0.6584 0.2781 0.055 Uiso 1 1 d R U . . .
H76B H -0.0922 0.7003 0.3090 0.055 Uiso 1 1 d R U . . .
H76C H -0.0825 0.6408 0.3171 0.055 Uiso 1 1 d R U . . .
C77 C -0.0553(3) 0.6618(3) 0.2092(2) 0.039(2) Uani 1 1 d . . . . .
H77A H -0.0900 0.6611 0.2195 0.058 Uiso 1 1 d R U . . .
H77B H -0.0482 0.6293 0.1966 0.058 Uiso 1 1 d R U . . .
H77C H -0.0523 0.6900 0.1912 0.058 Uiso 1 1 d R U . . .
C78 C 0.0649(3) 0.6814(3) 0.1994(2) 0.0330(18) Uani 1 1 d . . . . .
H78A H 0.1012 0.6879 0.2040 0.049 Uiso 1 1 d R U . . .
H78B H 0.0506 0.7094 0.1845 0.049 Uiso 1 1 d R U . . .
H78C H 0.0611 0.6491 0.1857 0.049 Uiso 1 1 d R U . . .
C79 C 0.1131(3) 0.7021(3) 0.2822(2) 0.0308(17) Uani 1 1 d . . . . .
H79A H 0.1346 0.6974 0.2600 0.046 Uiso 1 1 d R U . . .
H79B H 0.1270 0.6820 0.3030 0.046 Uiso 1 1 d R U . . .
H79C H 0.1124 0.7384 0.2890 0.046 Uiso 1 1 d R U . . .
C80 C 0.0243(3) 0.6912(3) 0.3424(2) 0.0344(18) Uani 1 1 d . . . . .
H80A H 0.0606 0.6903 0.3489 0.052 Uiso 1 1 d R U . . .
H80B H 0.0060 0.6650 0.3567 0.052 Uiso 1 1 d R U . . .
H80C H 0.0104 0.7251 0.3483 0.052 Uiso 1 1 d R U . . .
C81 C 0.0192(3) 0.4465(3) 0.3587(2) 0.0293(16) Uani 1 1 d . . . . .
C82 C 0.0473(3) 0.4882(3) 0.3763(2) 0.0300(17) Uani 1 1 d . . . . .
C83 C 0.0119(3) 0.5307(3) 0.38168(18) 0.0239(15) Uani 1 1 d . . . . .
C84 C -0.0375(3) 0.5152(3) 0.36771(19) 0.0281(16) Uani 1 1 d . . . . .
C85 C -0.0331(3) 0.4635(3) 0.3530(2) 0.0339(18) Uani 1 1 d . . . . .
C86 C 0.0397(4) 0.3933(3) 0.3510(2) 0.042(2) Uani 1 1 d . . . . .
H86A H 0.0142 0.3735 0.3371 0.064 Uiso 1 1 d R U . . .
H86B H 0.0472 0.3761 0.3747 0.064 Uiso 1 1 d R U . . .
H86C H 0.0711 0.3958 0.3361 0.064 Uiso 1 1 d R U . . .
C87 C 0.1020(3) 0.4863(4) 0.3918(2) 0.0378(19) Uani 1 1 d . . . . .
H87A H 0.1191 0.4553 0.3828 0.057 Uiso 1 1 d R U . . .
H87B H 0.1009 0.4858 0.4192 0.057 Uiso 1 1 d R U . . .
H87C H 0.1210 0.5165 0.3834 0.057 Uiso 1 1 d R U . . .
C88 C 0.0250(3) 0.5787(3) 0.4049(2) 0.0337(18) Uani 1 1 d . . . . .
H88A H 0.0621 0.5840 0.4048 0.051 Uiso 1 1 d R U . . .
H88B H 0.0132 0.5740 0.4307 0.051 Uiso 1 1 d R U . . .
H88C H 0.0082 0.6087 0.3939 0.051 Uiso 1 1 d R U . . .
C89 C -0.0863(3) 0.5477(4) 0.3690(3) 0.047(2) Uani 1 1 d . . . . .
H89A H -0.1133 0.5304 0.3549 0.070 Uiso 1 1 d R U . . .
H89B H -0.0795 0.5813 0.3579 0.070 Uiso 1 1 d R U . . .
H89C H -0.0971 0.5520 0.3951 0.070 Uiso 1 1 d R U . . .
C90 C -0.0755(3) 0.4318(4) 0.3362(2) 0.045(2) Uani 1 1 d . . . . .
H90A H -0.0630 0.3972 0.3310 0.067 Uiso 1 1 d R U . . .
H90B H -0.0871 0.4478 0.3129 0.067 Uiso 1 1 d R U . . .
H90C H -0.1041 0.4300 0.3539 0.067 Uiso 1 1 d R U . . .
C91 C -0.0621(3) 0.5192(3) 0.2400(2) 0.0248(15) Uani 1 1 d . . . . .
C92 C -0.1652(3) 0.5220(4) 0.2354(2) 0.0366(19) Uani 1 1 d . . . . .
C93 C -0.1848(3) 0.4877(4) 0.2030(3) 0.046(2) Uani 1 1 d . . . . .
H93A H -0.2221 0.4885 0.2025 0.069 Uiso 1 1 d R U . . .
H93B H -0.1731 0.4524 0.2070 0.069 Uiso 1 1 d R U . . .
H93C H -0.1714 0.5005 0.1792 0.069 Uiso 1 1 d R U . . .
C94 C -0.1835(4) 0.4990(5) 0.2737(3) 0.059(3) Uani 1 1 d . . . . .
H94A H -0.2208 0.4983 0.2744 0.088 Uiso 1 1 d R U . . .
H94B H -0.1707 0.5203 0.2943 0.088 Uiso 1 1 d R U . . .
H94C H -0.1702 0.4641 0.2764 0.088 Uiso 1 1 d R U . . .
C95 C -0.1819(3) 0.5779(4) 0.2302(3) 0.047(2) Uani 1 1 d . . . . .
H95A H -0.2192 0.5796 0.2294 0.071 Uiso 1 1 d R U . . .
H95B H -0.1678 0.5912 0.2067 0.071 Uiso 1 1 d R U . . .
H95C H -0.1693 0.5985 0.2512 0.071 Uiso 1 1 d R U . . .
C96 C 0.0286(2) 0.4336(3) 0.2477(2) 0.0235(15) Uani 1 1 d . . . . .
C97 C 0.0322(3) 0.3318(3) 0.2406(2) 0.0314(17) Uani 1 1 d . . . . .
C98 C -0.0192(4) 0.3125(3) 0.2547(3) 0.047(2) Uani 1 1 d . . . . .
H98A H -0.0229 0.2761 0.2484 0.071 Uiso 1 1 d R U . . .
H98B H -0.0466 0.3321 0.2428 0.071 Uiso 1 1 d R U . . .
H98C H -0.0210 0.3167 0.2819 0.071 Uiso 1 1 d R U . . .
C99 C 0.0386(4) 0.3212(4) 0.1976(3) 0.051(2) Uani 1 1 d . . . . .
H99A H 0.0375 0.2843 0.1930 0.076 Uiso 1 1 d R U . . .
H99B H 0.0714 0.3349 0.1891 0.076 Uiso 1 1 d R U . . .
H99C H 0.0108 0.3380 0.1839 0.076 Uiso 1 1 d R U . . .
C100 C 0.0776(4) 0.3082(4) 0.2618(3) 0.047(2) Uani 1 1 d . . . . .
H10D H 0.0759 0.2708 0.2602 0.071 Uiso 1 1 d R U . . .
H10E H 0.0762 0.3187 0.2882 0.071 Uiso 1 1 d R U . . .
H10F H 0.1096 0.3202 0.2507 0.071 Uiso 1 1 d R U . . .
C101 C 0.2609(3) 0.2705(3) 0.2541(2) 0.040(2) Uani 1 1 d . . . . .
C102 C 0.2684(4) 0.2980(4) 0.2882(2) 0.050(2) Uani 1 1 d . . . . .
H102 H 0.2467 0.2908 0.3096 0.060 Uiso 1 1 calc R U . . .
C103 C 0.3063(4) 0.3349(4) 0.2912(3) 0.056(3) Uani 1 1 d . . . . .
H103 H 0.3101 0.3543 0.3142 0.067 Uiso 1 1 calc R U . . .
C104 C 0.3393(4) 0.3442(4) 0.2608(3) 0.051(2) Uani 1 1 d . . . . .
H104 H 0.3667 0.3691 0.2630 0.061 Uiso 1 1 calc R U . . .
C105 C 0.3321(4) 0.3172(4) 0.2273(3) 0.048(2) Uani 1 1 d . . . . .
H105 H 0.3542 0.3239 0.2061 0.058 Uiso 1 1 calc R U . . .
C106 C 0.2938(3) 0.2809(4) 0.2241(2) 0.043(2) Uani 1 1 d . . . . .
H106 H 0.2897 0.2623 0.2008 0.051 Uiso 1 1 calc R U . . .
C107 C 0.2182(4) 0.2306(4) 0.2507(3) 0.064(3) Uani 1 1 d . . . . .
H10G H 0.1969 0.2316 0.2732 0.096 Uiso 1 1 d R U . . .
H10H H 0.2333 0.1964 0.2481 0.096 Uiso 1 1 d R U . . .
H10I H 0.1973 0.2382 0.2287 0.096 Uiso 1 1 d R U . . .
C108 C 0.0373(9) 0.5379(9) -0.0218(8) 0.043(5) Uani 0.5 1 d DG U P A -1
C109 C 0.0193(10) 0.5526(10) 0.0141(8) 0.048(6) Uani 0.5 1 d DG U P A -1
H109 H 0.0292 0.5854 0.0246 0.058 Uiso 0.5 1 calc R U P A -1
C110 C -0.0131(10) 0.5193(10) 0.0346(7) 0.044(5) Uani 0.5 1 d G U P A -1
H110 H -0.0253 0.5293 0.0591 0.052 Uiso 0.5 1 calc R U P A -1
C111 C -0.0275(10) 0.4714(10) 0.0192(7) 0.046(5) Uani 0.5 1 d G U P A -1
H111 H -0.0497 0.4486 0.0332 0.055 Uiso 0.5 1 calc R U P A -1
C112 C -0.0096(10) 0.4567(9) -0.0167(7) 0.046(5) Uani 0.5 1 d G U P A -1
H112 H -0.0195 0.4240 -0.0272 0.055 Uiso 0.5 1 calc R U P A -1
C113 C 0.0228(10) 0.4900(9) -0.0372(7) 0.046(5) Uani 0.5 1 d DG U P A -1
H113 H 0.0351 0.4800 -0.0617 0.055 Uiso 0.5 1 calc R U P A -1
C114 C 0.0653(8) 0.5690(8) -0.0432(5) 0.056(5) Uani 0.5 1 d D U P A -1
H11A H 0.0789 0.5497 -0.0645 0.085 Uiso 0.5 1 d R U P A -1
H11B H 0.0936 0.5830 -0.0285 0.085 Uiso 0.5 1 d R U P A -1
H11C H 0.0439 0.5971 -0.0524 0.085 Uiso 0.5 1 d R U P A -1
C115 C -0.0094(7) 0.4844(7) 0.4867(5) 0.072(5) Uani 0.5 1 d DG U P B -1
C116 C -0.0342(6) 0.5246(7) 0.5063(5) 0.066(5) Uani 0.5 1 d DG U P B -1
H116 H -0.0689 0.5341 0.4998 0.079 Uiso 0.5 1 calc R U P B -1
C117 C -0.0084(7) 0.5509(6) 0.5355(5) 0.075(5) Uani 0.5 1 d G U P B -1
H117 H -0.0254 0.5783 0.5489 0.089 Uiso 0.5 1 calc R U P B -1
C118 C 0.0423(7) 0.5370(7) 0.5450(4) 0.092(9) Uani 0.5 1 d G U P B -1
H118 H 0.0600 0.5549 0.5649 0.110 Uiso 0.5 1 calc R U P B -1
C119 C 0.0672(6) 0.4968(7) 0.5254(5) 0.068(5) Uani 0.5 1 d G U P B -1
H119 H 0.1019 0.4874 0.5320 0.082 Uiso 0.5 1 calc R U P B -1
C120 C 0.0414(7) 0.4706(6) 0.4963(5) 0.081(8) Uani 0.5 1 d DG U P B -1
H120 H 0.0584 0.4431 0.4829 0.097 Uiso 0.5 1 calc R U P B -1
C121 C -0.0356(11) 0.4596(11) 0.4595(8) 0.096(8) Uani 0.5 1 d D U P B -1
H12A H -0.0147 0.4315 0.4497 0.145 Uiso 0.5 1 d R U P B -1
H12B H -0.0436 0.4836 0.4392 0.145 Uiso 0.5 1 d R U P B -1
H12C H -0.0673 0.4458 0.4699 0.145 Uiso 0.5 1 d R U P B -1

loop_
_atom_site_aniso_label
_atom_site_aniso_U_11
_atom_site_aniso_U_22
_atom_site_aniso_U_33
_atom_site_aniso_U_23
_atom_site_aniso_U_13
_atom_site_aniso_U_12
Zn1 0.0251(4) 0.0272(4) 0.0172(4) -0.0009(3) -0.0011(3) 0.0017(3)
Zn2 0.0149(4) 0.0321(5) 0.0248(4) -0.0005(4) 0.0013(3) -0.0008(3)
Zn3 0.0313(5) 0.0183(4) 0.0234(4) 0.0016(3) 0.0000(3) -0.0002(3)
Zn4 0.0323(5) 0.0321(5) 0.0169(4) -0.0014(3) 0.0008(3) -0.0023(4)
Zn5 0.0248(4) 0.0299(5) 0.0193(4) -0.0010(3) -0.0016(3) 0.0013(3)
Zn6 0.0162(4) 0.0325(5) 0.0272(4) -0.0023(4) 0.0014(3) -0.0005(3)
Zn7 0.0280(5) 0.0177(4) 0.0275(4) -0.0024(3) -0.0002(4) 0.0013(3)
Zn8 0.0303(5) 0.0285(5) 0.0191(4) -0.0001(3) 0.0013(3) -0.0007(4)
Pd1 0.0147(3) 0.0174(3) 0.0178(2) 0.00004(19) 0.00070(19) -0.00070(18)
Pd2 0.0144(2) 0.0186(2) 0.0209(2) -0.0010(2) 0.00029(19) 0.00052(17)
N1 0.019(3) 0.053(5) 0.035(3) -0.004(3) 0.003(3) 0.005(3)
N2 0.042(4) 0.019(4) 0.043(4) -0.003(3) 0.001(3) -0.001(3)
N3 0.019(3) 0.037(4) 0.037(4) -0.001(3) 0.001(3) 0.004(3)
N4 0.030(3) 0.018(3) 0.031(3) -0.002(3) -0.002(3) -0.001(2)
C1 0.027(4) 0.037(4) 0.018(3) 0.000(3) -0.004(3) 0.004(3)
C2 0.030(4) 0.040(4) 0.013(3) 0.009(3) -0.008(3) 0.004(3)
C3 0.028(4) 0.022(4) 0.021(3) 0.004(3) -0.002(3) 0.006(3)
C4 0.024(4) 0.038(4) 0.014(3) 0.000(3) -0.002(3) 0.001(3)
C5 0.033(4) 0.024(4) 0.013(3) -0.002(3) -0.002(3) 0.000(3)
C6 0.026(4) 0.042(5) 0.036(4) -0.007(4) 0.000(3) 0.003(3)
C7 0.032(4) 0.034(4) 0.030(4) 0.007(3) -0.004(3) -0.004(3)
C8 0.035(5) 0.046(5) 0.028(4) -0.001(4) -0.001(3) 0.020(4)
C9 0.025(4) 0.053(5) 0.026(4) 0.000(4) 0.001(3) -0.005(4)
C10 0.043(5) 0.030(4) 0.021(3) 0.002(3) -0.001(3) -0.005(4)
C11 0.012(3) 0.034(4) 0.030(4) 0.001(3) -0.001(3) 0.003(3)
C12 0.019(4) 0.033(4) 0.030(4) 0.004(3) 0.000(3) -0.006(3)
C13 0.021(4) 0.040(5) 0.032(4) -0.001(3) 0.003(3) -0.006(3)
C14 0.017(4) 0.053(5) 0.024(4) 0.006(3) 0.003(3) -0.001(3)
C15 0.012(3) 0.038(4) 0.031(4) -0.005(3) -0.001(3) 0.000(3)
C16 0.024(4) 0.056(6) 0.034(4) 0.005(4) -0.004(3) 0.004(4)
C17 0.026(4) 0.044(5) 0.042(5) -0.012(4) 0.000(4) -0.005(4)
C18 0.041(5) 0.042(5) 0.053(5) 0.017(4) -0.002(4) -0.009(4)
C19 0.026(4) 0.066(6) 0.031(4) 0.002(4) 0.001(3) -0.003(4)
C20 0.031(5) 0.046(5) 0.053(5) -0.006(4) 0.002(4) 0.003(4)
C21 0.037(4) 0.019(4) 0.030(4) 0.005(3) 0.006(3) -0.004(3)
C22 0.033(4) 0.020(4) 0.026(4) 0.000(3) 0.004(3) -0.006(3)
C23 0.031(4) 0.016(3) 0.023(3) 0.003(3) 0.005(3) -0.003(3)
C24 0.044(5) 0.017(4) 0.024(4) -0.002(3) -0.004(3) 0.005(3)
C25 0.044(5) 0.026(4) 0.025(4) 0.005(3) 0.007(3) 0.000(3)
C26 0.036(5) 0.045(5) 0.043(5) 0.000(4) 0.009(4) -0.005(4)
C27 0.035(4) 0.038(5) 0.028(4) 0.006(3) -0.002(3) -0.004(4)
C28 0.040(5) 0.024(4) 0.033(4) -0.003(3) 0.004(3) -0.004(3)
C29 0.042(5) 0.031(5) 0.043(5) 0.002(4) -0.010(4) 0.003(4)
C30 0.076(7) 0.037(5) 0.029(4) 0.008(4) 0.008(4) -0.002(5)
C31 0.049(6) 0.066(7) 0.022(4) -0.014(4) 0.011(4) -0.025(5)
C32 0.058(6) 0.033(5) 0.015(3) -0.005(3) 0.003(3) -0.006(4)
C33 0.041(5) 0.055(6) 0.018(3) -0.011(4) -0.005(3) -0.006(4)
C34 0.059(6) 0.045(5) 0.009(3) -0.005(3) 0.001(3) -0.007(4)
C35 0.046(5) 0.061(6) 0.016(3) -0.012(4) 0.003(3) 0.015(4)
C36 0.065(7) 0.090(8) 0.033(5) -0.017(5) 0.010(5) -0.035(6)
C37 0.105(10) 0.050(6) 0.042(5) 0.001(5) -0.024(6) 0.010(6)
C38 0.051(6) 0.114(10) 0.024(4) -0.025(5) -0.005(4) -0.007(6)
C39 0.140(12) 0.040(6) 0.042(5) -0.003(5) 0.013(6) -0.010(7)
C40 0.064(8) 0.094(10) 0.069(7) -0.029(7) -0.009(6) 0.037(7)
C41 0.021(4) 0.039(5) 0.026(3) -0.011(3) -0.012(3) 0.009(3)
C42 0.054(6) 0.014(4) 0.056(5) 0.002(4) -0.003(4) -0.002(4)
C43 0.098(9) 0.022(5) 0.063(6) 0.003(4) 0.016(6) 0.001(5)
C44 0.079(8) 0.022(5) 0.135(12) 0.019(6) 0.024(8) 0.020(5)
C45 0.135(12) 0.026(5) 0.089(9) 0.014(6) -0.058(8) -0.024(6)
C46 0.018(4) 0.029(4) 0.031(4) -0.002(3) 0.006(3) 0.000(3)
C47 0.010(4) 0.066(6) 0.048(5) -0.008(5) 0.002(3) 0.003(4)
C48 0.029(5) 0.085(8) 0.080(8) -0.019(7) 0.010(5) -0.011(5)
C49 0.028(5) 0.076(8) 0.127(11) -0.008(8) 0.002(6) 0.015(5)
C50 0.029(5) 0.144(12) 0.054(6) -0.016(7) 0.010(5) -0.001(6)
C51 0.027(4) 0.037(4) 0.016(3) -0.006(3) -0.007(3) 0.002(3)
C52 0.035(4) 0.039(5) 0.020(3) 0.001(3) -0.011(3) -0.002(4)
C53 0.034(4) 0.038(5) 0.023(4) -0.005(3) -0.007(3) 0.000(4)
C54 0.037(4) 0.033(4) 0.019(3) -0.012(3) -0.001(3) 0.001(3)
C55 0.038(5) 0.039(4) 0.020(3) -0.010(3) -0.002(3) -0.009(3)
C56 0.031(4) 0.061(6) 0.024(4) -0.001(4) -0.009(3) 0.004(4)
C57 0.048(5) 0.038(5) 0.028(4) 0.003(3) -0.009(4) 0.001(4)
C58 0.044(5) 0.050(6) 0.032(4) 0.011(4) 0.005(4) 0.004(4)
C59 0.047(5) 0.042(5) 0.043(5) -0.004(4) 0.006(4) 0.008(4)
C60 0.048(5) 0.053(6) 0.030(4) -0.008(4) 0.006(4) -0.011(4)
C61 0.011(3) 0.036(4) 0.034(4) -0.004(3) 0.001(3) -0.004(3)
C62 0.010(3) 0.037(4) 0.034(4) -0.007(3) 0.003(3) 0.000(3)
C63 0.017(4) 0.045(5) 0.029(4) -0.012(4) 0.002(3) 0.001(3)
C64 0.015(3) 0.037(4) 0.032(4) -0.002(3) 0.000(3) 0.000(3)
C65 0.013(3) 0.034(4) 0.028(4) -0.005(3) 0.001(3) -0.002(3)
C66 0.031(5) 0.046(5) 0.053(5) 0.020(4) 0.003(4) 0.001(4)
C67 0.032(5) 0.044(5) 0.065(6) -0.024(5) 0.015(4) 0.001(4)
C68 0.029(5) 0.097(8) 0.029(4) -0.012(5) 0.002(4) 0.002(5)
C69 0.020(4) 0.042(5) 0.053(5) 0.009(4) 0.003(4) -0.002(3)
C70 0.026(4) 0.049(5) 0.035(4) -0.009(4) -0.007(3) 0.002(4)
C71 0.026(4) 0.020(4) 0.033(4) -0.005(3) -0.001(3) 0.004(3)
C72 0.025(4) 0.015(3) 0.037(4) -0.003(3) -0.003(3) 0.004(3)
C73 0.029(4) 0.013(3) 0.029(4) 0.002(3) 0.004(3) -0.001(3)
C74 0.025(4) 0.026(4) 0.024(3) 0.001(3) 0.000(3) 0.003(3)
C75 0.025(4) 0.017(3) 0.026(3) -0.002(3) 0.005(3) 0.003(3)
C76 0.029(4) 0.038(5) 0.045(5) -0.001(4) 0.011(4) 0.005(4)
C77 0.043(5) 0.029(4) 0.044(5) 0.002(4) -0.007(4) 0.002(4)
C78 0.036(5) 0.034(4) 0.029(4) 0.001(3) 0.006(3) -0.002(4)
C79 0.033(4) 0.026(4) 0.033(4) -0.003(3) -0.005(3) 0.001(3)
C80 0.043(5) 0.032(4) 0.029(4) -0.006(3) 0.002(4) 0.000(4)
C81 0.031(4) 0.032(4) 0.026(4) 0.012(3) 0.004(3) -0.004(3)
C82 0.032(4) 0.029(4) 0.029(4) 0.001(3) -0.003(3) -0.002(3)
C83 0.034(4) 0.023(4) 0.015(3) -0.002(3) 0.007(3) -0.001(3)
C84 0.034(4) 0.033(4) 0.017(3) 0.004(3) 0.005(3) 0.007(3)
C85 0.043(5) 0.039(5) 0.019(3) 0.002(3) 0.005(3) -0.006(4)
C86 0.065(6) 0.030(5) 0.032(4) 0.001(4) 0.004(4) 0.003(4)
C87 0.036(5) 0.051(5) 0.027(4) 0.003(4) -0.001(3) 0.005(4)
C88 0.045(5) 0.029(4) 0.027(4) 0.003(3) 0.001(3) 0.006(4)
C89 0.037(5) 0.057(6) 0.047(5) 0.002(5) 0.007(4) 0.005(4)
C90 0.040(5) 0.055(6) 0.040(5) 0.003(4) -0.002(4) -0.016(4)
C91 0.020(4) 0.028(4) 0.027(4) -0.007(3) 0.002(3) 0.004(3)
C92 0.013(4) 0.048(5) 0.048(5) 0.001(4) 0.002(3) 0.001(3)
C93 0.030(5) 0.050(6) 0.059(6) -0.005(5) -0.010(4) 0.002(4)
C94 0.026(5) 0.098(9) 0.053(6) 0.009(6) 0.005(4) 0.009(5)
C95 0.021(4) 0.052(6) 0.069(6) -0.012(5) -0.003(4) 0.005(4)
C96 0.008(3) 0.028(4) 0.035(4) -0.007(3) -0.001(3) 0.001(3)
C97 0.032(4) 0.019(4) 0.043(4) -0.005(3) -0.001(4) 0.003(3)
C98 0.044(5) 0.023(4) 0.074(7) 0.003(4) 0.009(5) -0.009(4)
C99 0.076(7) 0.033(5) 0.043(5) -0.009(4) -0.004(5) 0.004(5)
C100 0.048(6) 0.036(5) 0.057(6) -0.005(4) -0.005(5) 0.006(4)
C101 0.044(5) 0.041(5) 0.034(4) 0.005(4) 0.005(4) 0.015(4)
C102 0.069(7) 0.052(6) 0.030(4) 0.009(4) 0.017(4) 0.015(5)
C103 0.076(8) 0.051(6) 0.040(5) 0.001(5) 0.002(5) 0.000(6)
C104 0.054(6) 0.048(6) 0.051(5) 0.003(5) -0.001(5) 0.012(5)
C105 0.048(6) 0.058(6) 0.039(5) 0.017(4) 0.008(4) 0.011(5)
C106 0.044(5) 0.060(6) 0.024(4) 0.005(4) -0.003(4) 0.012(5)
C107 0.054(7) 0.063(7) 0.075(7) 0.000(6) 0.007(5) 0.010(5)
C108 0.035(9) 0.061(9) 0.034(7) -0.003(6) -0.008(6) 0.021(7)
C109 0.050(12) 0.056(9) 0.040(7) -0.004(6) -0.003(7) 0.013(8)
C110 0.045(11) 0.061(9) 0.025(7) -0.011(6) -0.009(7) 0.008(8)
C111 0.048(11) 0.059(9) 0.030(7) -0.008(6) -0.012(7) 0.011(8)
C112 0.048(11) 0.061(9) 0.028(7) -0.006(6) -0.013(7) 0.015(8)
C113 0.045(11) 0.062(9) 0.032(7) -0.005(6) -0.011(7) 0.017(7)
C114 0.058(10) 0.064(10) 0.047(8) -0.011(7) 0.006(8) 0.012(8)
C115 0.085(8) 0.066(9) 0.066(8) 0.026(6) 0.018(7) -0.006(6)
C116 0.076(9) 0.053(9) 0.067(9) 0.039(7) 0.026(7) -0.001(7)
C117 0.083(9) 0.071(9) 0.070(9) 0.028(7) 0.027(7) 0.000(7)
C118 0.096(10) 0.093(14) 0.087(14) 0.008(12) 0.010(9) 0.009(9)
C119 0.072(9) 0.061(9) 0.072(9) 0.027(7) 0.024(7) -0.005(7)
C120 0.088(9) 0.064(12) 0.090(12) 0.014(10) 0.016(8) 0.004(8)
C121 0.123(15) 0.101(15) 0.065(11) 0.030(10) 0.016(10) -0.033(11)

loop_
_atom_type_symbol
_atom_type_description
_atom_type_scat_dispersion_real
_atom_type_scat_dispersion_imag
_atom_type_scat_source
C C 0.0033 0.0016 'International Tables Vol C Tables 4.2.6.8 and 6.1.1.4'
H H 0.0000 0.0000 'International Tables Vol C Tables 4.2.6.8 and 6.1.1.4'
N N 0.0061 0.0033 'International Tables Vol C Tables 4.2.6.8 and 6.1.1.4'
Zn Zn 0.2839 1.4301 'International Tables Vol C Tables 4.2.6.8 and 6.1.1.4'
Pd Pd -0.9988 1.0072 'International Tables Vol C Tables 4.2.6.8 and 6.1.1.4'

loop_
_geom_angle_atom_site_label_1
_geom_angle_atom_site_label_2
_geom_angle_atom_site_label_3
_geom_angle
C1 Zn1 C5 35.6(3)
C1 Zn1 C2 35.7(3)
C5 Zn1 C2 59.4(3)
C1 Zn1 C4 58.9(2)
C5 Zn1 C4 35.8(2)
C2 Zn1 C4 58.6(3)
C1 Zn1 C3 58.8(2)
C5 Zn1 C3 59.0(2)
C2 Zn1 C3 35.2(2)
C4 Zn1 C3 34.8(3)
C1 Zn1 Pd1 169.8(2)
C5 Zn1 Pd1 152.91(19)
C2 Zn1 Pd1 135.5(2)
C4 Zn1 Pd1 124.45(17)
C3 Zn1 Pd1 117.49(17)
C1 Zn1 Zn2 119.38(19)
C5 Zn1 Zn2 143.36(19)
C2 Zn1 Zn2 119.48(18)
C4 Zn1 Zn2 178.03(18)
C3 Zn1 Zn2 143.93(18)
Pd1 Zn1 Zn2 57.05(3)
C15 Zn2 C14 36.8(3)
C15 Zn2 C11 36.4(3)
C14 Zn2 C11 59.9(2)
C15 Zn2 C13 59.6(3)
C14 Zn2 C13 35.1(3)
C11 Zn2 C13 58.5(3)
C15 Zn2 C12 58.9(3)
C14 Zn2 C12 58.4(3)
C11 Zn2 C12 34.4(3)
C13 Zn2 C12 34.8(2)
C15 Zn2 Pd1 157.1(2)
C14 Zn2 Pd1 162.7(2)
C11 Zn2 Pd1 125.20(18)
C13 Zn2 Pd1 129.9(2)
C12 Zn2 Pd1 114.94(18)
C15 Zn2 Zn1 138.64(19)
C14 Zn2 Zn1 116.83(19)
C11 Zn2 Zn1 174.90(19)
C13 Zn2 Zn1 121.58(19)
C12 Zn2 Zn1 148.52(19)
Pd1 Zn2 Zn1 59.19(3)
C15 Zn2 Zn3 110.6(2)
C14 Zn2 Zn3 146.4(2)
C11 Zn2 Zn3 98.88(18)
C13 Zn2 Zn3 154.24(19)
C12 Zn2 Zn3 119.53(17)
Pd1 Zn2 Zn3 50.73(2)
Zn1 Zn2 Zn3 82.13(3)
C24 Zn3 C25 36.3(3)
C24 Zn3 C23 35.7(2)
C25 Zn3 C23 59.2(2)
C24 Zn3 C21 59.4(3)
C25 Zn3 C21 35.6(3)
C23 Zn3 C21 57.9(3)
C24 Zn3 C22 59.2(3)
C25 Zn3 C22 58.7(3)
C23 Zn3 C22 34.9(3)
C21 Zn3 C22 34.3(2)
C24 Zn3 Pd1 157.04(19)
C25 Zn3 Pd1 162.5(2)
C23 Zn3 Pd1 125.36(17)
C21 Zn3 Pd1 129.09(19)
C22 Zn3 Pd1 113.94(18)
C24 Zn3 Zn4 137.44(19)
C25 Zn3 Zn4 120.60(19)
C23 Zn3 Zn4 169.83(19)
C21 Zn3 Zn4 128.78(19)
C22 Zn3 Zn4 155.06(19)
Pd1 Zn3 Zn4 58.40(3)
C24 Zn3 Zn2 110.5(2)
C25 Zn3 Zn2 146.4(2)
C23 Zn3 Zn2 97.02(17)
C21 Zn3 Zn2 150.55(18)
C22 Zn3 Zn2 116.26(17)
Pd1 Zn3 Zn2 50.38(2)
Zn4 Zn3 Zn2 78.46(3)
C32 Zn4 C31 35.2(3)
C32 Zn4 C33 35.7(3)
C31 Zn4 C33 59.2(3)
C32 Zn4 C35 58.4(3)
C31 Zn4 C35 35.3(3)
C33 Zn4 C35 58.7(3)
C32 Zn4 C34 58.4(3)
C31 Zn4 C34 59.0(3)
C33 Zn4 C34 34.6(3)
C35 Zn4 C34 35.7(3)
C32 Zn4 Pd1 165.0(2)
C31 Zn4 Pd1 133.7(2)
C33 Zn4 Pd1 158.5(2)
C35 Zn4 Pd1 119.5(2)
C34 Zn4 Pd1 130.0(2)
C32 Zn4 Zn3 113.1(2)
C31 Zn4 Zn3 112.1(2)
C33 Zn4 Zn3 140.3(2)
C35 Zn4 Zn3 138.3(3)
C34 Zn4 Zn3 170.7(2)
Pd1 Zn4 Zn3 57.37(3)
C52 Zn5 C53 36.2(3)
C52 Zn5 C51 35.3(3)
C53 Zn5 C51 58.9(3)
C52 Zn5 C54 59.9(3)
C53 Zn5 C54 35.6(3)
C51 Zn5 C54 59.0(3)
C52 Zn5 C55 59.5(3)
C53 Zn5 C55 59.0(3)
C51 Zn5 C55 35.6(3)
C54 Zn5 C55 35.2(3)
C52 Zn5 Pd2 155.6(2)
C53 Zn5 Pd2 164.1(2)
C51 Zn5 Pd2 124.71(19)
C54 Zn5 Pd2 130.0(2)
C55 Zn5 Pd2 113.64(19)
C52 Zn5 Zn6 142.8(2)
C53 Zn5 Zn6 118.5(2)
C51 Zn5 Zn6 177.45(18)
C54 Zn5 Zn6 119.05(19)
C55 Zn5 Zn6 143.7(2)
Pd2 Zn5 Zn6 57.68(3)
C64 Zn6 C63 36.4(3)
C64 Zn6 C65 37.0(3)
C63 Zn6 C65 60.1(2)
C64 Zn6 C62 59.5(3)
C63 Zn6 C62 35.1(3)
C65 Zn6 C62 58.5(3)
C64 Zn6 C61 59.5(3)
C63 Zn6 C61 58.6(3)
C65 Zn6 C61 34.6(3)
C62 Zn6 C61 34.7(2)
C64 Zn6 Pd2 162.1(2)
C63 Zn6 Pd2 159.6(2)
C65 Zn6 Pd2 129.19(17)
C62 Zn6 Pd2 128.88(19)
C61 Zn6 Pd2 116.68(17)
C64 Zn6 Zn5 131.8(2)
C63 Zn6 Zn5 115.88(19)
C65 Zn6 Zn5 166.74(19)
C62 Zn6 Zn5 126.68(18)
C61 Zn6 Zn5 156.46(19)
Pd2 Zn6 Zn5 59.37(3)
C64 Zn6 Zn7 112.7(2)
C63 Zn6 Zn7 148.8(2)
C65 Zn6 Zn7 98.11(18)
C62 Zn6 Zn7 151.59(18)
C61 Zn6 Zn7 116.92(18)
Pd2 Zn6 Zn7 51.53(2)
Zn5 Zn6 Zn7 79.92(3)
C74 Zn7 C75 36.2(2)
C74 Zn7 C73 36.1(2)
C75 Zn7 C73 59.5(2)
C74 Zn7 C71 59.1(3)
C75 Zn7 C71 35.1(2)
C73 Zn7 C71 58.4(3)
C74 Zn7 C72 58.9(2)
C75 Zn7 C72 58.7(2)
C73 Zn7 C72 34.7(3)
C71 Zn7 C72 34.9(2)
C74 Zn7 Pd2 158.32(18)
C75 Zn7 Pd2 163.50(18)
C73 Zn7 Pd2 127.37(18)
C71 Zn7 Pd2 131.57(18)
C72 Zn7 Pd2 116.86(17)
C74 Zn7 Zn8 138.13(18)
C75 Zn7 Zn8 114.80(17)
C73 Zn7 Zn8 173.95(18)
C71 Zn7 Zn8 118.69(18)
C72 Zn7 Zn8 145.78(19)
Pd2 Zn7 Zn8 58.67(3)
C74 Zn7 Zn6 110.86(18)
C75 Zn7 Zn6 145.41(18)
C73 Zn7 Zn6 100.53(18)
C71 Zn7 Zn6 156.66(18)
C72 Zn7 Zn6 121.95(18)
Pd2 Zn7 Zn6 51.09(2)
Zn8 Zn7 Zn6 83.25(3)
C83 Zn8 C82 36.3(3)
C83 Zn8 C84 35.8(3)
C82 Zn8 C84 59.5(3)
C83 Zn8 C81 59.4(3)
C82 Zn8 C81 35.4(3)
C84 Zn8 C81 58.5(3)
C83 Zn8 C85 59.2(3)
C82 Zn8 C85 58.9(3)
C84 Zn8 C85 35.2(3)
C81 Zn8 C85 34.8(3)
C83 Zn8 Pd2 168.99(19)
C82 Zn8 Pd2 150.9(2)
C84 Zn8 Pd2 133.90(19)
C81 Zn8 Pd2 121.91(19)
C85 Zn8 Pd2 114.73(18)
C83 Zn8 Zn7 121.68(18)
C82 Zn8 Zn7 144.1(2)
C84 Zn8 Zn7 123.63(19)
C81 Zn8 Zn7 177.7(2)
C85 Zn8 Zn7 147.4(2)
Pd2 Zn8 Zn7 57.55(3)
C46 Pd1 C41 106.1(3)
C46 Pd1 Zn2 152.8(2)
C41 Pd1 Zn2 92.6(2)
C46 Pd1 Zn3 91.5(2)
C41 Pd1 Zn3 153.52(19)
Zn2 Pd1 Zn3 78.90(3)
C46 Pd1 Zn4 103.2(2)
C41 Pd1 Zn4 92.1(2)
Zn2 Pd1 Zn4 95.56(3)
Zn3 Pd1 Zn4 64.24(3)
C46 Pd1 Zn1 93.3(2)
C41 Pd1 Zn1 99.2(2)
Zn2 Pd1 Zn1 63.76(3)
Zn3 Pd1 Zn1 99.37(3)
Zn4 Pd1 Zn1 156.68(3)
C91 Pd2 C96 105.3(3)
C91 Pd2 Zn6 152.0(2)
C96 Pd2 Zn6 91.23(19)
C91 Pd2 Zn7 96.0(2)
C96 Pd2 Zn7 151.81(19)
Zn6 Pd2 Zn7 77.38(3)
C91 Pd2 Zn5 91.0(2)
C96 Pd2 Zn5 102.9(2)
Zn6 Pd2 Zn5 62.95(3)
Zn7 Pd2 Zn5 94.80(3)
C91 Pd2 Zn8 101.0(2)
C96 Pd2 Zn8 93.8(2)
Zn6 Pd2 Zn8 100.29(3)
Zn7 Pd2 Zn8 63.78(3)
Zn5 Pd2 Zn8 156.22(3)
C46 N1 C47 173.6(9)
C41 N2 C42 173.7(8)
C91 N3 C92 176.2(7)
C96 N4 C97 174.1(7)
C5 C1 C2 109.0(7)
C5 C1 C6 124.5(7)
C2 C1 C6 126.0(7)
C5 C1 Zn1 72.3(4)
C2 C1 Zn1 73.8(4)
C6 C1 Zn1 126.4(5)
C1 C2 C3 107.6(7)
C1 C2 C7 126.7(7)
C3 C2 C7 125.6(7)
C1 C2 Zn1 70.5(4)
C3 C2 Zn1 74.2(4)
C7 C2 Zn1 123.7(5)
C4 C3 C2 108.0(6)
C4 C3 C8 125.3(7)
C2 C3 C8 126.6(7)
C4 C3 Zn1 72.3(4)
C2 C3 Zn1 70.6(4)
C8 C3 Zn1 123.2(5)
C3 C4 C5 107.5(6)
C3 C4 C9 125.5(7)
C5 C4 C9 127.0(7)
C3 C4 Zn1 72.9(4)
C5 C4 Zn1 69.1(4)
C9 C4 Zn1 125.9(5)
C1 C5 C4 107.8(7)
C1 C5 C10 125.9(7)
C4 C5 C10 125.3(7)
C1 C5 Zn1 72.1(4)
C4 C5 Zn1 75.1(4)
C10 C5 Zn1 127.4(5)
C12 C11 C15 107.9(6)
C12 C11 C16 124.9(7)
C15 C11 C16 127.2(7)
C12 C11 Zn2 75.9(4)
C15 C11 Zn2 68.2(4)
C16 C11 Zn2 122.9(5)
C11 C12 C13 108.3(7)
C11 C12 C17 125.8(7)
C13 C12 C17 125.9(7)
C11 C12 Zn2 69.7(4)
C13 C12 Zn2 71.0(4)
C17 C12 Zn2 123.9(5)
C14 C13 C12 107.6(7)
C14 C13 C18 127.2(7)
C12 C13 C18 125.1(8)
C14 C13 Zn2 68.3(4)
C12 C13 Zn2 74.2(4)
C18 C13 Zn2 124.9(5)
C13 C14 C15 108.7(6)
C13 C14 C19 127.2(8)
C15 C14 C19 123.8(8)
C13 C14 Zn2 76.6(4)
C15 C14 Zn2 70.6(4)
C19 C14 Zn2 124.0(5)
C14 C15 C11 107.4(7)
C14 C15 C20 125.1(7)
C11 C15 C20 126.6(7)
C14 C15 Zn2 72.7(4)
C11 C15 Zn2 75.5(4)
C20 C15 Zn2 125.5(5)
C22 C21 C25 109.0(7)
C22 C21 C26 124.4(7)
C25 C21 C26 126.5(7)
C22 C21 Zn3 73.8(4)
C25 C21 Zn3 70.2(4)
C26 C21 Zn3 124.7(5)
C21 C22 C23 107.7(7)
C21 C22 C27 127.4(7)
C23 C22 C27 124.9(6)
C21 C22 Zn3 71.9(4)
C23 C22 Zn3 70.7(4)
C27 C22 Zn3 123.4(5)
C22 C23 C24 108.7(6)
C22 C23 C28 125.4(7)
C24 C23 C28 125.9(7)
C22 C23 Zn3 74.4(4)
C24 C23 Zn3 69.8(4)
C28 C23 Zn3 122.1(5)
C23 C24 C25 107.4(7)
C23 C24 C29 128.3(7)
C25 C24 C29 123.5(7)
C23 C24 Zn3 74.5(4)
C25 C24 Zn3 73.0(4)
C29 C24 Zn3 125.9(5)
C21 C25 C24 107.2(6)
C21 C25 C30 125.8(8)
C24 C25 C30 125.9(8)
C21 C25 Zn3 74.2(4)
C24 C25 Zn3 70.7(4)
C30 C25 Zn3 130.0(6)
C32 C31 C35 107.6(8)
C32 C31 C36 127.5(10)
C35 C31 C36 124.9(10)
C32 C31 Zn4 71.7(4)
C35 C31 Zn4 73.4(5)
C36 C31 Zn4 119.7(6)
C31 C32 C33 109.0(8)
C31 C32 C37 126.7(9)
C33 C32 C37 124.1(9)
C31 C32 Zn4 73.1(4)
C33 C32 Zn4 72.9(4)
C37 C32 Zn4 123.8(6)
C34 C33 C32 108.2(8)
C34 C33 C38 125.2(9)
C32 C33 C38 125.5(9)
C34 C33 Zn4 74.4(4)
C32 C33 Zn4 71.4(4)
C38 C33 Zn4 129.3(6)
C33 C34 C35 107.3(8)
C33 C34 C39 126.9(10)
C35 C34 C39 125.5(10)
C33 C34 Zn4 71.0(5)
C35 C34 Zn4 71.4(4)
C39 C34 Zn4 127.3(6)
C31 C35 C34 107.8(8)
C31 C35 C40 126.4(10)
C34 C35 C40 125.8(10)
C31 C35 Zn4 71.4(5)
C34 C35 Zn4 72.9(4)
C40 C35 Zn4 122.1(6)
N2 C41 Pd1 174.0(7)
N2 C42 C45 108.1(8)
N2 C42 C44 105.4(7)
C45 C42 C44 114.0(10)
N2 C42 C43 108.6(7)
C45 C42 C43 111.2(9)
C44 C42 C43 109.2(9)
N1 C46 Pd1 172.9(7)
N1 C47 C49 106.5(8)
N1 C47 C48 109.6(7)
C49 C47 C48 112.0(9)
N1 C47 C50 106.8(7)
C49 C47 C50 112.5(9)
C48 C47 C50 109.3(9)
C52 C51 C55 108.7(7)
C52 C51 C56 125.6(7)
C55 C51 C56 125.6(7)
C52 C51 Zn5 70.5(4)
C55 C51 Zn5 72.9(4)
C56 C51 Zn5 125.9(5)
C51 C52 C53 107.6(7)
C51 C52 C57 127.0(7)
C53 C52 C57 124.6(8)
C51 C52 Zn5 74.3(4)
C53 C52 Zn5 72.3(4)
C57 C52 Zn5 127.0(5)
C54 C53 C52 108.7(7)
C54 C53 C58 124.8(7)
C52 C53 C58 125.5(7)
C54 C53 Zn5 74.0(4)
C52 C53 Zn5 71.5(4)
C58 C53 Zn5 129.2(5)
C53 C54 C55 107.4(7)
C53 C54 C59 127.5(7)
C55 C54 C59 125.0(8)
C53 C54 Zn5 70.4(4)
C55 C54 Zn5 72.7(4)
C59 C54 Zn5 123.0(5)
C54 C55 C51 107.6(7)
C54 C55 C60 126.1(8)
C51 C55 C60 126.3(8)
C54 C55 Zn5 72.0(4)
C51 C55 Zn5 71.6(4)
C60 C55 Zn5 123.1(5)
C65 C61 C62 108.3(7)
C65 C61 C66 125.5(7)
C62 C61 C66 126.2(8)
C65 C61 Zn6 70.1(4)
C62 C61 Zn6 71.3(4)
C66 C61 Zn6 123.9(5)
C63 C62 C61 108.7(7)
C63 C62 C67 126.3(7)
C61 C62 C67 124.8(8)
C63 C62 Zn6 69.6(4)
C61 C62 Zn6 74.0(4)
C67 C62 Zn6 125.9(5)
C62 C63 C64 108.3(7)
C62 C63 C68 126.6(8)
C64 C63 C68 124.7(8)
C62 C63 Zn6 75.3(4)
C64 C63 Zn6 70.0(4)
C68 C63 Zn6 126.9(5)
C63 C64 C65 107.3(7)
C63 C64 C69 124.6(7)
C65 C64 C69 127.4(7)
C63 C64 Zn6 73.6(4)
C65 C64 Zn6 74.8(4)
C69 C64 Zn6 124.6(5)
C61 C65 C64 107.3(6)
C61 C65 C70 126.0(7)
C64 C65 C70 126.7(7)
C61 C65 Zn6 75.2(4)
C64 C65 Zn6 68.2(4)
C70 C65 Zn6 122.9(5)
C75 C71 C72 108.2(6)
C75 C71 C76 126.3(7)
C72 C71 C76 125.4(7)
C75 C71 Zn7 70.0(4)
C72 C71 Zn7 73.1(4)
C76 C71 Zn7 124.5(5)
C73 C72 C71 108.1(6)
C73 C72 C77 125.7(7)
C71 C72 C77 126.2(7)
C73 C72 Zn7 70.8(4)
C71 C72 Zn7 72.0(4)
C77 C72 Zn7 124.2(5)
C72 C73 C74 107.7(6)
C72 C73 C78 125.5(7)
C74 C73 C78 126.7(7)
C72 C73 Zn7 74.4(4)
C74 C73 Zn7 69.3(4)
C78 C73 Zn7 123.9(5)
C75 C74 C73 108.1(6)
C75 C74 C79 124.7(6)
C73 C74 C79 126.0(7)
C75 C74 Zn7 73.3(4)
C73 C74 Zn7 74.6(4)
C79 C74 Zn7 127.7(5)
C71 C75 C74 107.8(6)
C71 C75 C80 127.5(7)
C74 C75 C80 124.4(7)
C71 C75 Zn7 74.9(4)
C74 C75 Zn7 70.5(4)
C80 C75 Zn7 125.2(5)
C85 C81 C82 108.0(7)
C85 C81 C86 125.9(8)
C82 C81 C86 125.8(7)
C85 C81 Zn8 72.7(4)
C82 C81 Zn8 69.6(4)
C86 C81 Zn8 127.4(5)
C81 C82 C83 107.7(7)
C81 C82 C87 127.0(7)
C83 C82 C87 124.7(7)
C81 C82 Zn8 75.1(4)
C83 C82 Zn8 70.6(4)
C87 C82 Zn8 126.5(5)
C84 C83 C82 108.1(6)
C84 C83 C88 127.8(7)
C82 C83 C88 123.2(7)
C84 C83 Zn8 74.3(4)
C82 C83 Zn8 73.1(4)
C88 C83 Zn8 126.7(5)
C83 C84 C85 108.3(7)
C83 C84 C89 125.5(7)
C85 C84 C89 126.2(8)
C83 C84 Zn8 69.9(4)
C85 C84 Zn8 74.3(4)
C89 C84 Zn8 122.4(5)
C81 C85 C84 107.8(7)
C81 C85 C90 125.7(8)
C84 C85 C90 126.4(8)
C81 C85 Zn8 72.5(4)
C84 C85 Zn8 70.5(4)
C90 C85 Zn8 124.5(5)
N3 C91 Pd2 175.7(7)
N3 C92 C95 108.4(7)
N3 C92 C93 109.7(7)
C95 C92 C93 111.4(7)
N3 C92 C94 105.4(7)
C95 C92 C94 112.4(8)
C93 C92 C94 109.2(8)
N4 C96 Pd2 173.1(6)
N4 C97 C98 107.4(6)
N4 C97 C100 109.7(7)
C98 C97 C100 112.8(7)
N4 C97 C99 106.2(7)
C98 C97 C99 111.1(7)
C100 C97 C99 109.4(7)
C106 C101 C102 118.1(9)
C106 C101 C107 121.4(9)
C102 C101 C107 120.6(8)
C103 C102 C101 120.8(9)
C102 C103 C104 120.0(9)
C105 C104 C103 119.2(10)
C106 C105 C104 120.8(9)
C105 C106 C101 121.1(8)
C114 C108 C109 122.5(12)
C114 C108 C113 117.4(13)
C109 C108 C113 120.0
C108 C109 C110 120.0
C111 C110 C109 120.0
C110 C111 C112 120.0
C113 C112 C111 120.0
C112 C113 C108 120.0
C121 C115 C116 118.3(13)
C121 C115 C120 121.7(13)
C116 C115 C120 120.0
C115 C116 C117 120.0
C118 C117 C116 120.0
C119 C118 C117 120.0
C120 C119 C118 120.0
C119 C120 C115 120.0

loop_
_geom_bond_atom_site_label_1
_geom_bond_atom_site_label_2
_geom_bond_distance
Zn1 C1 2.290(7)
Zn1 C5 2.293(7)
Zn1 C2 2.333(7)
Zn1 C4 2.371(7)
Zn1 C3 2.380(7)
Zn1 Pd1 2.4847(9)
Zn1 Zn2 2.5949(11)
Zn2 C15 2.247(7)
Zn2 C14 2.275(7)
Zn2 C11 2.343(7)
Zn2 C13 2.382(7)
Zn2 C12 2.424(7)
Zn2 Pd1 2.4277(9)
Zn2 Zn3 3.0928(11)
Zn3 C24 2.269(7)
Zn3 C25 2.300(8)
Zn3 C23 2.330(7)
Zn3 C21 2.352(7)
Zn3 C22 2.377(7)
Zn3 Pd1 2.4399(10)
Zn3 Zn4 2.6093(12)
Zn4 C32 2.293(7)
Zn4 C31 2.310(8)
Zn4 C33 2.312(7)
Zn4 C35 2.336(7)
Zn4 C34 2.356(8)
Zn4 Pd1 2.4676(9)
Zn5 C52 2.287(7)
Zn5 C53 2.297(7)
Zn5 C51 2.336(7)
Zn5 C54 2.344(7)
Zn5 C55 2.353(7)
Zn5 Pd2 2.4799(9)
Zn5 Zn6 2.5667(11)
Zn6 C64 2.242(7)
Zn6 C63 2.290(7)
Zn6 C65 2.331(7)
Zn6 C62 2.362(7)
Zn6 C61 2.397(7)
Zn6 Pd2 2.4353(9)
Zn6 Zn7 3.0539(11)
Zn7 C74 2.274(7)
Zn7 C75 2.311(7)
Zn7 C73 2.343(7)
Zn7 C71 2.375(7)
Zn7 C72 2.390(7)
Zn7 Pd2 2.4503(9)
Zn7 Zn8 2.6048(12)
Zn8 C83 2.274(6)
Zn8 C82 2.307(7)
Zn8 C84 2.331(7)
Zn8 C81 2.379(7)
Zn8 C85 2.381(7)
Zn8 Pd2 2.4804(9)
Pd1 C46 2.019(7)
Pd1 C41 2.034(9)
Pd2 C91 2.000(7)
Pd2 C96 2.034(7)
N1 C46 1.144(9)
N1 C47 1.475(9)
N2 C41 1.148(10)
N2 C42 1.458(10)
N3 C91 1.172(9)
N3 C92 1.481(9)
N4 C96 1.158(9)
N4 C97 1.465(9)
C1 C5 1.400(11)
C1 C2 1.417(11)
C1 C6 1.496(10)
C2 C3 1.425(10)
C2 C7 1.501(11)
C3 C4 1.420(10)
C3 C8 1.491(10)
C4 C5 1.437(10)
C4 C9 1.493(10)
C5 C10 1.515(10)
C11 C12 1.412(11)
C11 C15 1.435(10)
C11 C16 1.479(10)
C12 C13 1.436(10)
C12 C17 1.497(11)
C13 C14 1.409(11)
C13 C18 1.512(11)
C14 C15 1.426(11)
C14 C19 1.503(10)
C15 C20 1.508(11)
C21 C22 1.394(10)
C21 C25 1.422(11)
C21 C26 1.512(11)
C22 C23 1.412(11)
C22 C27 1.506(10)
C23 C24 1.412(10)
C23 C28 1.506(10)
C24 C25 1.423(11)
C24 C29 1.502(11)
C25 C30 1.501(10)
C31 C32 1.392(13)
C31 C35 1.407(13)
C31 C36 1.505(12)
C32 C33 1.411(12)
C32 C37 1.525(13)
C33 C34 1.390(12)
C33 C38 1.486(12)
C34 C35 1.438(13)
C34 C39 1.487(13)
C35 C40 1.491(13)
C42 C45 1.487(13)
C42 C44 1.508(14)
C42 C43 1.525(13)
C47 C49 1.497(15)
C47 C48 1.500(14)
C47 C50 1.529(13)
C51 C52 1.402(11)
C51 C55 1.433(11)
C51 C56 1.510(11)
C52 C53 1.423(11)
C52 C57 1.503(11)
C53 C54 1.421(11)
C53 C58 1.498(11)
C54 C55 1.422(11)
C54 C59 1.499(11)
C55 C60 1.503(11)
C61 C65 1.409(11)
C61 C62 1.419(10)
C61 C66 1.492(11)
C62 C63 1.406(11)
C62 C67 1.503(11)
C63 C64 1.417(11)
C63 C68 1.509(11)
C64 C65 1.454(10)
C64 C69 1.503(11)
C65 C70 1.484(10)
C71 C75 1.415(10)
C71 C72 1.429(10)
C71 C76 1.505(10)
C72 C73 1.413(10)
C72 C77 1.493(11)
C73 C74 1.430(10)
C73 C78 1.481(10)
C74 C75 1.424(10)
C74 C79 1.491(10)
C75 C80 1.487(10)
C81 C85 1.425(11)
C81 C82 1.426(11)
C81 C86 1.485(11)
C82 C83 1.429(11)
C82 C87 1.508(11)
C83 C84 1.414(10)
C83 C88 1.512(10)
C84 C85 1.425(11)
C84 C89 1.503(11)
C85 C90 1.478(11)
C92 C95 1.503(12)
C92 C93 1.518(12)
C92 C94 1.537(12)
C97 C98 1.493(12)
C97 C100 1.507(12)
C97 C99 1.536(12)
C101 C106 1.371(11)
C101 C102 1.401(12)
C101 C107 1.502(14)
C102 C103 1.359(14)
C103 C104 1.383(13)
C104 C105 1.373(13)
C105 C106 1.358(13)
C108 C114 1.31(2)
C108 C109 1.3900
C108 C113 1.3900
C109 C110 1.3900
C110 C111 1.3900
C111 C112 1.3900
C112 C113 1.3900
C115 C121 1.33(2)
C115 C116 1.3900
C115 C120 1.3900
C116 C117 1.3900
C117 C118 1.3900
C118 C119 1.3900
C119 C120 1.3900
